data_4109375
loop_
_publ_author_name
'Elizabeth M. Nolan'
'Stephen J. Lippard'

_publ_section_title
;
 Turn-On and Ratiometric Mercury Sensing in Water with a Red-Emitting
 Probe
;
_journal_name_full 'Journal of the American Chemical Society'
_journal_page_first 5910
_journal_page_last 5918
_journal_paper_doi 10.1021/ja068879r
_journal_volume 129
_journal_year 2007
_chemical_formula_moiety 'C22 H32 Hg N2 O S2, C H4 O, 2(Cl O4)'
_chemical_formula_sum 'C23 H36 Cl2 Hg N2 O10 S2'
_chemical_formula_weight 836.15
_chemical_name_systematic
; 
 ? 
;
_space_group_IT_number 14
_symmetry_cell_setting monoclinic
_symmetry_space_group_name_Hall '-P 2yn'
_symmetry_space_group_name_H-M 'P 1 21/n 1'
_atom_sites_solution_hydrogens geom
_atom_sites_solution_primary direct
_atom_sites_solution_secondary difmap
_audit_creation_method SHELXL-97
_cell_angle_alpha 90.00
_cell_angle_beta 106.0550(10)
_cell_angle_gamma 90.00
_cell_formula_units_Z 4
_cell_length_a 11.6923(6)
_cell_length_b 15.7382(8)
_cell_length_c 16.8933(9)
_cell_measurement_reflns_used 5204
_cell_measurement_temperature 173(2)
_cell_measurement_theta_max 28.15
_cell_measurement_theta_min 2.23
_cell_volume 2987.4(3)
_computing_cell_refinement 'Bruker SMART'
_computing_data_collection 'Bruker SMART'
_computing_data_reduction 'Bruker SAINT'
_computing_molecular_graphics 'Bruker SHELXTL'
_computing_publication_material 'Bruker SHELXTL'
_computing_structure_refinement 'SHELXL-97 (Sheldrick, 1997)'
_computing_structure_solution 'SHELXS-97 (Sheldrick, 1990)'
_diffrn_ambient_temperature 173(2)
_diffrn_measured_fraction_theta_full 0.999
_diffrn_measured_fraction_theta_max 0.999
_diffrn_measurement_device_type 'CCD area detector'
_diffrn_measurement_method 'phi and omega scans'
_diffrn_radiation_monochromator graphite
_diffrn_radiation_source 'fine-focus sealed tube'
_diffrn_radiation_type MoK\a
_diffrn_radiation_wavelength 0.71073
_diffrn_reflns_av_R_equivalents 0.0323
_diffrn_reflns_av_sigmaI/netI 0.0281
_diffrn_reflns_limit_h_max 13
_diffrn_reflns_limit_h_min -13
_diffrn_reflns_limit_k_max 18
_diffrn_reflns_limit_k_min -18
_diffrn_reflns_limit_l_max 20
_diffrn_reflns_limit_l_min -20
_diffrn_reflns_number 21633
_diffrn_reflns_theta_full 25.00
_diffrn_reflns_theta_max 25.00
_diffrn_reflns_theta_min 1.80
_exptl_absorpt_coefficient_mu 5.526
_exptl_absorpt_correction_T_max 0.84
_exptl_absorpt_correction_T_min 0.76
_exptl_absorpt_correction_type empirical
_exptl_absorpt_process_details SADABS
_exptl_crystal_colour colorless
_exptl_crystal_density_diffrn 1.859
_exptl_crystal_description plate
_exptl_crystal_F_000 1656
_exptl_crystal_size_max 0.3
_exptl_crystal_size_mid 0.04
_exptl_crystal_size_min 0.03
_refine_diff_density_max 1.258
_refine_diff_density_min -0.491
_refine_diff_density_rms 0.101
_refine_ls_extinction_method none
_refine_ls_goodness_of_fit_ref 1.042
_refine_ls_hydrogen_treatment mixed
_refine_ls_matrix_type full
_refine_ls_number_parameters 370
_refine_ls_number_reflns 5257
_refine_ls_number_restraints 0
_refine_ls_restrained_S_all 1.042
_refine_ls_R_factor_all 0.0255
_refine_ls_R_factor_gt 0.0230
_refine_ls_shift/su_max 0.002
_refine_ls_shift/su_mean 0.000
_refine_ls_structure_factor_coef Fsqd
_refine_ls_weighting_details 'calc w=1/[\s^2^(Fo^2^)+(0.0309P)^2^+1.7667P] where P=(Fo^2^+2Fc^2^)/3'
_refine_ls_weighting_scheme calc
_refine_ls_wR_factor_gt 0.0559
_refine_ls_wR_factor_ref 0.0575
_reflns_number_gt 4864
_reflns_number_total 5257
_reflns_threshold_expression >2sigma(I)
_cod_data_source_file ja068879rsi20061212_123627.cif
_cod_data_source_block liz
_cod_database_code 4109375

loop_
_symmetry_equiv_pos_as_xyz
'x, y, z'
'-x+1/2, y+1/2, -z+1/2'
'-x, -y, -z'
'x-1/2, -y-1/2, z-1/2'

loop_
_atom_site_label
_atom_site_type_symbol
_atom_site_fract_x
_atom_site_fract_y
_atom_site_fract_z
_atom_site_U_iso_or_equiv
_atom_site_adp_type
_atom_site_occupancy
_atom_site_symmetry_multiplicity
_atom_site_calc_flag
_atom_site_refinement_flags
Hg1 Hg 0.183085(10) 0.264547(8) 0.995984(7) 0.02434(6) Uani 1 1 d .
S1 S 0.08167(7) 0.35248(5) 0.87278(5) 0.02783(18) Uani 1 1 d .
S2 S 0.26878(8) 0.32885(6) 1.13407(5) 0.03001(19) Uani 1 1 d .
Cl1 Cl 0.24225(8) 0.12500(5) 0.43124(5) 0.0366(2) Uani 1 1 d .
Cl2 Cl 0.20923(8) 0.12251(6) 0.73453(5) 0.0360(2) Uani 1 1 d .
O1 O 0.0181(2) 0.17250(16) 1.02590(15) 0.0312(6) Uani 1 1 d .
H1 H -0.019(4) 0.190(3) 1.047(3) 0.051(15) Uiso 1 1 d .
O1S O 0.8928(3) 0.2219(3) 0.1231(2) 0.0608(9) Uani 1 1 d .
H10 H 0.855(5) 0.260(3) 0.113(3) 0.062(19) Uiso 1 1 d .
O2 O 0.1687(2) 0.18864(19) 0.38195(18) 0.0516(7) Uani 1 1 d .
O3 O 0.1805(3) 0.0851(2) 0.4836(2) 0.0809(12) Uani 1 1 d .
O4 O 0.3497(3) 0.1625(2) 0.4804(2) 0.0839(12) Uani 1 1 d .
O5 O 0.2732(2) 0.06157(17) 0.38048(16) 0.0420(6) Uani 1 1 d .
O6 O 0.2159(3) 0.1729(3) 0.6671(2) 0.1010(16) Uani 1 1 d .
O7 O 0.3251(3) 0.1096(2) 0.7871(2) 0.0828(12) Uani 1 1 d .
O8 O 0.1511(3) 0.0457(2) 0.7062(2) 0.0817(11) Uani 1 1 d .
O9 O 0.1425(3) 0.16824(19) 0.7792(2) 0.0595(8) Uani 1 1 d .
N1 N 0.2412(2) 0.12953(16) 0.96494(16) 0.0242(6) Uani 1 1 d .
H1B H 0.2379 0.1310 0.9093 0.029 Uiso 1 1 calc R
N2 N 0.3631(2) 0.32015(16) 0.96904(16) 0.0243(6) Uani 1 1 d .
C1 C 0.1608(3) 0.0587(2) 0.9740(2) 0.0300(7) Uani 1 1 d .
H1A H 0.1645 0.0522 1.0330 0.036 Uiso 1 1 calc R
H1C H 0.1895 0.0051 0.9555 0.036 Uiso 1 1 calc R
C1S C 0.9472(5) 0.2071(4) 0.2071(3) 0.0684(14) Uani 1 1 d .
H1S1 H 0.9787 0.2607 0.2340 0.103 Uiso 1 1 calc R
H1S2 H 1.0124 0.1664 0.2130 0.103 Uiso 1 1 calc R
H1S3 H 0.8885 0.1840 0.2329 0.103 Uiso 1 1 calc R
C2 C 0.0343(3) 0.0730(2) 0.9256(2) 0.0280(7) Uani 1 1 d .
C3 C -0.0374(3) 0.1283(2) 0.9553(2) 0.0273(7) Uani 1 1 d .
C4 C -0.1570(3) 0.1385(2) 0.9149(2) 0.0359(8) Uani 1 1 d .
H4B H -0.2046 0.1764 0.9360 0.043 Uiso 1 1 calc R
C5 C -0.2062(3) 0.0933(3) 0.8438(2) 0.0410(9) Uani 1 1 d .
H5B H -0.2882 0.0999 0.8159 0.049 Uiso 1 1 calc R
C6 C -0.1373(4) 0.0383(2) 0.8128(2) 0.0423(10) Uani 1 1 d .
H6B H -0.1715 0.0074 0.7637 0.051 Uiso 1 1 calc R
C7 C -0.0180(3) 0.0285(2) 0.8539(2) 0.0372(9) Uani 1 1 d .
H7B H 0.0290 -0.0095 0.8324 0.045 Uiso 1 1 calc R
C8 C 0.3666(3) 0.1181(2) 1.00876(19) 0.0266(7) Uani 1 1 d .
C9 C 0.4513(3) 0.1747(2) 0.9935(2) 0.0260(7) Uani 1 1 d .
C10 C 0.5704(3) 0.1629(2) 1.0371(2) 0.0353(8) Uani 1 1 d .
H10A H 0.6291 0.1997 1.0269 0.042 Uiso 1 1 calc R
C11 C 0.6053(3) 0.0986(3) 1.0949(2) 0.0423(9) Uani 1 1 d .
H11A H 0.6868 0.0919 1.1241 0.051 Uiso 1 1 calc R
C12 C 0.5211(3) 0.0449(2) 1.1096(2) 0.0403(9) Uani 1 1 d .
H12A H 0.5445 0.0012 1.1496 0.048 Uiso 1 1 calc R
C13 C 0.4021(3) 0.0537(2) 1.0664(2) 0.0344(8) Uani 1 1 d .
H13A H 0.3447 0.0154 1.0763 0.041 Uiso 1 1 calc R
C14 C 0.4199(3) 0.2491(2) 0.9355(2) 0.0268(7) Uani 1 1 d .
H14A H 0.4932 0.2703 0.9236 0.032 Uiso 1 1 calc R
H14B H 0.3649 0.2297 0.8829 0.032 Uiso 1 1 calc R
C15 C 0.3284(3) 0.3890(2) 0.9083(2) 0.0281(7) Uani 1 1 d .
H15A H 0.3943 0.3993 0.8833 0.034 Uiso 1 1 calc R
H15B H 0.3166 0.4416 0.9372 0.034 Uiso 1 1 calc R
C16 C 0.2147(3) 0.3707(2) 0.8395(2) 0.0297(7) Uani 1 1 d .
H16A H 0.2287 0.3201 0.8087 0.036 Uiso 1 1 calc R
H16B H 0.1997 0.4193 0.8008 0.036 Uiso 1 1 calc R
C17 C 0.0605(3) 0.4548(2) 0.9179(2) 0.0333(8) Uani 1 1 d .
H17A H 0.0022 0.4480 0.9503 0.040 Uiso 1 1 calc R
H17B H 0.1369 0.4733 0.9561 0.040 Uiso 1 1 calc R
C18 C 0.0167(4) 0.5224(2) 0.8533(3) 0.0451(10) Uani 1 1 d .
H18A H 0.0066 0.5760 0.8801 0.068 Uiso 1 1 calc R
H18B H -0.0598 0.5049 0.8161 0.068 Uiso 1 1 calc R
H18C H 0.0749 0.5301 0.8219 0.068 Uiso 1 1 calc R
C19 C 0.4429(3) 0.3531(2) 1.0478(2) 0.0284(7) Uani 1 1 d .
H19A H 0.4986 0.3949 1.0351 0.034 Uiso 1 1 calc R
H19B H 0.4906 0.3056 1.0784 0.034 Uiso 1 1 calc R
C20 C 0.3755(3) 0.3950(2) 1.1021(2) 0.0300(7) Uani 1 1 d .
H20A H 0.3327 0.4448 1.0724 0.036 Uiso 1 1 calc R
H20B H 0.4342 0.4164 1.1522 0.036 Uiso 1 1 calc R
C21 C 0.3619(3) 0.2461(2) 1.1947(2) 0.0346(8) Uani 1 1 d .
H21A H 0.4152 0.2224 1.1638 0.042 Uiso 1 1 calc R
H21B H 0.4118 0.2705 1.2469 0.042 Uiso 1 1 calc R
C22 C 0.2844(4) 0.1768(3) 1.2130(2) 0.0464(10) Uani 1 1 d .
H22A H 0.3346 0.1323 1.2457 0.070 Uiso 1 1 calc R
H22B H 0.2358 0.1525 1.1612 0.070 Uiso 1 1 calc R
H22C H 0.2324 0.2004 1.2441 0.070 Uiso 1 1 calc R

loop_
_atom_site_aniso_label
_atom_site_aniso_U_11
_atom_site_aniso_U_22
_atom_site_aniso_U_33
_atom_site_aniso_U_23
_atom_site_aniso_U_13
_atom_site_aniso_U_12
Hg1 0.02420(8) 0.02269(9) 0.02639(9) 0.00118(5) 0.00745(6) -0.00151(4)
S1 0.0260(4) 0.0270(4) 0.0269(4) 0.0004(3) 0.0013(3) -0.0017(3)
S2 0.0316(4) 0.0340(5) 0.0244(4) -0.0028(3) 0.0077(3) 0.0042(3)
Cl1 0.0458(5) 0.0292(4) 0.0352(5) -0.0015(4) 0.0117(4) 0.0027(4)
Cl2 0.0376(5) 0.0433(5) 0.0258(4) -0.0042(4) 0.0066(4) 0.0064(4)
O1 0.0321(14) 0.0317(14) 0.0327(14) -0.0083(11) 0.0137(12) -0.0040(11)
O1S 0.055(2) 0.083(3) 0.0465(19) 0.0022(18) 0.0185(16) 0.0218(19)
O2 0.0451(16) 0.0531(18) 0.0565(18) 0.0118(14) 0.0140(14) 0.0128(13)
O3 0.138(4) 0.055(2) 0.081(2) 0.0138(17) 0.084(3) 0.020(2)
O4 0.079(2) 0.045(2) 0.094(3) -0.0187(18) -0.032(2) 0.0034(17)
O5 0.0433(15) 0.0412(15) 0.0472(16) -0.0106(12) 0.0219(12) -0.0037(12)
O6 0.068(2) 0.189(5) 0.044(2) 0.041(2) 0.0119(17) -0.032(3)
O7 0.078(2) 0.078(2) 0.062(2) -0.0219(18) -0.0305(18) 0.044(2)
O8 0.077(2) 0.054(2) 0.113(3) -0.042(2) 0.025(2) -0.0008(18)
O9 0.065(2) 0.0489(18) 0.077(2) -0.0201(16) 0.0395(17) 0.0003(15)
N1 0.0328(15) 0.0206(14) 0.0216(14) -0.0005(11) 0.0117(11) -0.0016(11)
N2 0.0246(14) 0.0218(14) 0.0258(14) -0.0007(11) 0.0058(11) 0.0007(11)
C1 0.0369(19) 0.0230(18) 0.0324(18) -0.0014(14) 0.0136(15) -0.0020(14)
C1S 0.071(3) 0.093(4) 0.041(3) -0.002(3) 0.017(2) 0.014(3)
C2 0.0366(19) 0.0230(17) 0.0272(17) 0.0011(14) 0.0133(15) -0.0091(14)
C3 0.0321(18) 0.0255(17) 0.0260(17) 0.0043(14) 0.0108(14) -0.0070(14)
C4 0.037(2) 0.0269(18) 0.043(2) 0.0067(16) 0.0104(17) -0.0053(15)
C5 0.037(2) 0.046(2) 0.035(2) 0.0132(18) 0.0007(17) -0.0150(17)
C6 0.058(3) 0.040(2) 0.0253(19) -0.0006(16) 0.0050(18) -0.0236(19)
C7 0.052(2) 0.0320(19) 0.0326(19) -0.0021(15) 0.0201(18) -0.0146(17)
C8 0.0317(18) 0.0250(17) 0.0238(17) -0.0030(13) 0.0088(14) 0.0045(14)
C9 0.0305(17) 0.0232(16) 0.0269(17) -0.0042(13) 0.0125(14) 0.0020(13)
C10 0.0319(19) 0.036(2) 0.039(2) -0.0070(16) 0.0114(16) 0.0046(15)
C11 0.030(2) 0.046(2) 0.045(2) -0.0080(18) 0.0010(17) 0.0144(17)
C12 0.048(2) 0.037(2) 0.033(2) 0.0033(16) 0.0067(17) 0.0173(18)
C13 0.044(2) 0.0271(18) 0.035(2) 0.0032(15) 0.0167(17) 0.0081(15)
C14 0.0237(17) 0.0288(17) 0.0299(19) 0.0014(14) 0.0107(15) -0.0022(13)
C15 0.0314(18) 0.0247(17) 0.0295(18) 0.0039(14) 0.0105(14) -0.0015(14)
C16 0.0348(18) 0.0293(18) 0.0253(17) 0.0028(14) 0.0089(14) 0.0010(14)
C17 0.0283(18) 0.0287(18) 0.041(2) -0.0040(15) 0.0069(15) 0.0042(14)
C18 0.047(2) 0.033(2) 0.059(3) 0.0053(18) 0.020(2) 0.0040(17)
C19 0.0268(17) 0.0248(17) 0.0312(18) -0.0041(14) 0.0040(14) -0.0020(13)
C20 0.0327(18) 0.0267(18) 0.0287(18) -0.0036(14) 0.0054(15) -0.0021(14)
C21 0.033(2) 0.040(2) 0.0267(19) 0.0053(15) 0.0012(16) 0.0017(15)
C22 0.045(2) 0.055(3) 0.037(2) 0.0135(19) 0.0074(18) -0.0062(19)

loop_
_atom_type_symbol
_atom_type_description
_atom_type_scat_dispersion_real
_atom_type_scat_dispersion_imag
_atom_type_scat_source
C C 0.0033 0.0016 'International Tables Vol C Tables 4.2.6.8 and 6.1.1.4'
H H 0.0000 0.0000 'International Tables Vol C Tables 4.2.6.8 and 6.1.1.4'
N N 0.0061 0.0033 'International Tables Vol C Tables 4.2.6.8 and 6.1.1.4'
O O 0.0106 0.0060 'International Tables Vol C Tables 4.2.6.8 and 6.1.1.4'
S S 0.1246 0.1234 'International Tables Vol C Tables 4.2.6.8 and 6.1.1.4'
Hg Hg -2.3894 9.2266 'International Tables Vol C Tables 4.2.6.8 and 6.1.1.4'
Cl Cl 0.1484 0.1585 'International Tables Vol C Tables 4.2.6.8 and 6.1.1.4'

loop_
_geom_angle_atom_site_label_1
_geom_angle_atom_site_label_2
_geom_angle_atom_site_label_3
_geom_angle
N1 Hg1 N2 87.97(9)
N1 Hg1 S2 120.97(7)
N2 Hg1 S2 83.35(6)
N1 Hg1 S1 114.59(7)
N2 Hg1 S1 83.18(6)
S2 Hg1 S1 121.98(3)
N1 Hg1 O1 79.18(9)
N2 Hg1 O1 166.63(8)
S2 Hg1 O1 100.05(6)
S1 Hg1 O1 105.42(6)
C16 S1 C17 102.48(16)
C16 S1 Hg1 95.45(11)
C17 S1 Hg1 103.15(12)
C20 S2 C21 102.94(17)
C20 S2 Hg1 94.94(11)
C21 S2 Hg1 105.09(13)
O5 Cl1 O4 108.1(2)
O5 Cl1 O2 110.63(17)
O4 Cl1 O2 109.89(19)
O5 Cl1 O3 108.62(18)
O4 Cl1 O3 109.6(3)
O2 Cl1 O3 110.0(2)
O8 Cl2 O6 109.8(3)
O8 Cl2 O7 112.3(2)
O6 Cl2 O7 109.3(2)
O8 Cl2 O9 109.4(2)
O6 Cl2 O9 107.8(3)
O7 Cl2 O9 108.1(2)
C3 O1 Hg1 108.30(19)
C3 O1 H1 116(4)
Hg1 O1 H1 119(4)
C1S O1S H10 116(4)
C8 N1 C1 115.4(2)
C8 N1 Hg1 108.18(18)
C1 N1 Hg1 115.21(19)
C8 N1 H1B 105.7
C1 N1 H1B 105.7
Hg1 N1 H1B 105.7
C15 N2 C19 110.5(2)
C15 N2 C14 110.7(3)
C19 N2 C14 111.5(2)
C15 N2 Hg1 107.99(18)
C19 N2 Hg1 108.54(19)
C14 N2 Hg1 107.50(18)
N1 C1 C2 112.8(3)
N1 C1 H1A 109.0
C2 C1 H1A 109.0
N1 C1 H1C 109.0
C2 C1 H1C 109.0
H1A C1 H1C 107.8
O1S C1S H1S1 109.5
O1S C1S H1S2 109.5
H1S1 C1S H1S2 109.5
O1S C1S H1S3 109.5
H1S1 C1S H1S3 109.5
H1S2 C1S H1S3 109.5
C7 C2 C3 117.8(3)
C7 C2 C1 122.2(3)
C3 C2 C1 119.9(3)
O1 C3 C4 122.6(3)
O1 C3 C2 116.1(3)
C4 C3 C2 121.3(3)
C5 C4 C3 119.4(4)
C5 C4 H4B 120.3
C3 C4 H4B 120.3
C4 C5 C6 120.5(4)
C4 C5 H5B 119.8
C6 C5 H5B 119.8
C5 C6 C7 119.6(3)
C5 C6 H6B 120.2
C7 C6 H6B 120.2
C6 C7 C2 121.5(4)
C6 C7 H7B 119.3
C2 C7 H7B 119.3
C13 C8 C9 120.1(3)
C13 C8 N1 120.6(3)
C9 C8 N1 119.2(3)
C10 C9 C8 118.0(3)
C10 C9 C14 118.3(3)
C8 C9 C14 123.6(3)
C11 C10 C9 121.6(4)
C11 C10 H10A 119.2
C9 C10 H10A 119.2
C12 C11 C10 119.4(3)
C12 C11 H11A 120.3
C10 C11 H11A 120.3
C11 C12 C13 120.6(3)
C11 C12 H12A 119.7
C13 C12 H12A 119.7
C8 C13 C12 120.2(4)
C8 C13 H13A 119.9
C12 C13 H13A 119.9
N2 C14 C9 112.9(3)
N2 C14 H14A 109.0
C9 C14 H14A 109.0
N2 C14 H14B 109.0
C9 C14 H14B 109.0
H14A C14 H14B 107.8
N2 C15 C16 113.9(3)
N2 C15 H15A 108.8
C16 C15 H15A 108.8
N2 C15 H15B 108.8
C16 C15 H15B 108.8
H15A C15 H15B 107.7
C15 C16 S1 115.6(2)
C15 C16 H16A 108.4
S1 C16 H16A 108.4
C15 C16 H16B 108.4
S1 C16 H16B 108.4
H16A C16 H16B 107.4
C18 C17 S1 112.2(3)
C18 C17 H17A 109.2
S1 C17 H17A 109.2
C18 C17 H17B 109.2
S1 C17 H17B 109.2
H17A C17 H17B 107.9
C17 C18 H18A 109.5
C17 C18 H18B 109.5
H18A C18 H18B 109.5
C17 C18 H18C 109.5
H18A C18 H18C 109.5
H18B C18 H18C 109.5
N2 C19 C20 113.0(3)
N2 C19 H19A 109.0
C20 C19 H19A 109.0
N2 C19 H19B 109.0
C20 C19 H19B 109.0
H19A C19 H19B 107.8
C19 C20 S2 116.5(2)
C19 C20 H20A 108.2
S2 C20 H20A 108.2
C19 C20 H20B 108.2
S2 C20 H20B 108.2
H20A C20 H20B 107.3
C22 C21 S2 109.5(3)
C22 C21 H21A 109.8
S2 C21 H21A 109.8
C22 C21 H21B 109.8
S2 C21 H21B 109.8
H21A C21 H21B 108.2
C21 C22 H22A 109.5
C21 C22 H22B 109.5
H22A C22 H22B 109.5
C21 C22 H22C 109.5
H22A C22 H22C 109.5
H22B C22 H22C 109.5

loop_
_geom_bond_atom_site_label_1
_geom_bond_atom_site_label_2
_geom_bond_distance
Hg1 N1 2.334(3)
Hg1 N2 2.436(3)
Hg1 S2 2.4854(8)
Hg1 S1 2.5076(8)
Hg1 O1 2.572(3)
S1 C16 1.817(3)
S1 C17 1.828(3)
S2 C20 1.818(3)
S2 C21 1.820(4)
Cl1 O5 1.426(3)
Cl1 O4 1.428(3)
Cl1 O2 1.428(3)
Cl1 O3 1.432(3)
Cl2 O8 1.404(3)
Cl2 O6 1.407(3)
Cl2 O7 1.414(3)
Cl2 O9 1.423(3)
O1 C3 1.377(4)
O1 H1 0.69(4)
O1S C1S 1.404(5)
O1S H10 0.74(5)
N1 C8 1.459(4)
N1 C1 1.494(4)
N1 H1B 0.9300
N2 C15 1.470(4)
N2 C19 1.491(4)
N2 C14 1.491(4)
C1 C2 1.496(5)
C1 H1A 0.9900
C1 H1C 0.9900
C1S H1S1 0.9800
C1S H1S2 0.9800
C1S H1S3 0.9800
C2 C7 1.387(5)
C2 C3 1.396(5)
C3 C4 1.385(5)
C4 C5 1.378(5)
C4 H4B 0.9500
C5 C6 1.380(6)
C5 H5B 0.9500
C6 C7 1.383(5)
C6 H6B 0.9500
C7 H7B 0.9500
C8 C13 1.388(5)
C8 C9 1.407(5)
C9 C10 1.396(5)
C9 C14 1.506(5)
C10 C11 1.386(5)
C10 H10A 0.9500
C11 C12 1.371(6)
C11 H11A 0.9500
C12 C13 1.388(5)
C12 H12A 0.9500
C13 H13A 0.9500
C14 H14A 0.9900
C14 H14B 0.9900
C15 C16 1.531(5)
C15 H15A 0.9900
C15 H15B 0.9900
C16 H16A 0.9900
C16 H16B 0.9900
C17 C18 1.508(5)
C17 H17A 0.9900
C17 H17B 0.9900
C18 H18A 0.9800
C18 H18B 0.9800
C18 H18C 0.9800
C19 C20 1.515(5)
C19 H19A 0.9900
C19 H19B 0.9900
C20 H20A 0.9900
C20 H20B 0.9900
C21 C22 1.503(5)
C21 H21A 0.9900
C21 H21B 0.9900
C22 H22A 0.9800
C22 H22B 0.9800
C22 H22C 0.9800
